data_2224074
loop_
_publ_author_name
'Zhu, Zhi-Biao'
'Gao, Shan'
'Ng, Seik Weng'

_publ_section_title
;
 Tetraaquabis(2-oxo-1,2-dihydropyridine-5-sulfonato-\k<i>O</i>^2^)zinc(II)
;
_journal_coeditor_code XU2623
_journal_issue 11
_journal_name_full 'Acta Crystallographica Section E'
_journal_page_first m1310
_journal_paper_doi 10.1107/S1600536809039774
_journal_volume 65
_journal_year 2009
_chemical_formula_iupac '[Zn (C5 H4 N O4 S)2 (H2 O)4]'
_chemical_formula_moiety 'C10 H16 N2 O12 S2 Zn'
_chemical_formula_sum 'C10 H16 N2 O12 S2 Zn'
_chemical_formula_weight 485.74
_chemical_name_systematic
;
Tetraaquabis(2-oxo-1,2-dihydropyridine-5-sulfonato-\k<i>O</i>^2^)zinc(II)
;
_space_group_IT_number 14
_symmetry_cell_setting monoclinic
_symmetry_space_group_name_Hall '-P 2ybc'
_symmetry_space_group_name_H-M 'P 1 21/c 1'
_atom_sites_solution_hydrogens geom
_atom_sites_solution_primary direct
_atom_sites_solution_secondary difmap
_audit_creation_method SHELXL-97
_cell_angle_alpha 90.00
_cell_angle_beta 115.331(2)
_cell_angle_gamma 90.00
_cell_formula_units_Z 2
_cell_length_a 6.7701(2)
_cell_length_b 13.9725(5)
_cell_length_c 10.0343(3)
_cell_measurement_reflns_used 7685
_cell_measurement_temperature 293(2)
_cell_measurement_theta_max 27.5
_cell_measurement_theta_min 3.3
_cell_volume 857.93(5)
_computing_cell_refinement 'RAPID-AUTO (Rigaku, 1998)'
_computing_data_collection 'RAPID-AUTO (Rigaku, 1998)'
_computing_data_reduction 'CrystalClear (Rigaku/MSC, 2002)'
_computing_molecular_graphics 'X-SEED (Barbour, 2001)'
_computing_publication_material 'publCIF (Westrip, 2009)'
_computing_structure_refinement 'SHELXL97 (Sheldrick, 2008)'
_computing_structure_solution 'SHELXS97 (Sheldrick, 2008)'
_diffrn_ambient_temperature 293(2)
_diffrn_measured_fraction_theta_full 0.998
_diffrn_measured_fraction_theta_max 0.998
_diffrn_measurement_device_type 'Rigaku R-AXIS RAPID IP'
_diffrn_measurement_method \w
_diffrn_radiation_monochromator graphite
_diffrn_radiation_source 'fine-focus sealed tube'
_diffrn_radiation_type MoK\a
_diffrn_radiation_wavelength 0.71073
_diffrn_reflns_av_R_equivalents 0.0209
_diffrn_reflns_av_sigmaI/netI 0.0162
_diffrn_reflns_limit_h_max 8
_diffrn_reflns_limit_h_min -8
_diffrn_reflns_limit_k_max 18
_diffrn_reflns_limit_k_min -17
_diffrn_reflns_limit_l_max 13
_diffrn_reflns_limit_l_min -13
_diffrn_reflns_number 8224
_diffrn_reflns_theta_full 27.45
_diffrn_reflns_theta_max 27.45
_diffrn_reflns_theta_min 3.33
_diffrn_standards_decay_% 0
_diffrn_standards_interval_count 0
_diffrn_standards_interval_time 0
_diffrn_standards_number 0
_exptl_absorpt_coefficient_mu 1.743
_exptl_absorpt_correction_T_max 0.7678
_exptl_absorpt_correction_T_min 0.7110
_exptl_absorpt_correction_type multi-scan
_exptl_absorpt_process_details '(ABSCOR; Higashi, 1995)'
_exptl_crystal_colour Colorles
_exptl_crystal_density_diffrn 1.880
_exptl_crystal_density_method 'not measured'
_exptl_crystal_description Prism
_exptl_crystal_F_000 496
_exptl_crystal_size_max 0.21
_exptl_crystal_size_mid 0.16
_exptl_crystal_size_min 0.16
_refine_diff_density_max 0.366
_refine_diff_density_min -0.388
_refine_ls_extinction_method none
_refine_ls_goodness_of_fit_ref 1.056
_refine_ls_hydrogen_treatment mixed
_refine_ls_matrix_type full
_refine_ls_number_parameters 144
_refine_ls_number_reflns 1951
_refine_ls_number_restraints 5
_refine_ls_restrained_S_all 1.056
_refine_ls_R_factor_all 0.0239
_refine_ls_R_factor_gt 0.0225
_refine_ls_shift/su_max 0.001
_refine_ls_shift/su_mean 0.001
_refine_ls_structure_factor_coef Fsqd
_refine_ls_weighting_details 'calc w=1/[\s^2^(Fo^2^)+(0.037P)^2^+0.5079P] where P=(Fo^2^+2Fc^2^)/3'
_refine_ls_weighting_scheme calc
_refine_ls_wR_factor_gt 0.0632
_refine_ls_wR_factor_ref 0.0659
_reflns_number_gt 1866
_reflns_number_total 1951
_reflns_threshold_expression I>2\s(I)
_cod_data_source_file xu2623.cif
_cod_data_source_block I
_cod_depositor_comments
;
The following automatic conversions were performed:
'_symmetry_cell_setting' value 'Monoclinic' changed to 'monoclinic'
according to '/home/saulius/struct/CIF-dictionaries/cif_core.dic'
dictionary named 'cif_core.dic' version 2.4.1 from
2010-06-29.

'_exptl_absorpt_correction_type' value 'Multi-scan' changed
to 'multi-scan' according to
'/home/saulius/struct/CIF-dictionaries/cif_core.dic' dictionary named
'cif_core.dic' version 2.4.1 from 2010-06-29.

Automatic conversion script
Id: cif_fix_enum 1527 2010-12-29 10:47:43Z saulius 

The following automatic conversions were performed:

'_symmetry_cell_setting' value 'Monoclinic' changed to 'monoclinic'
according to /home/saulius/struct/CIF-dictionaries/cif_core.dic
dictionary named 'cif_core.dic' version 2.4.1 from
2010-06-29.

'_exptl_absorpt_correction_type' value 'Multi-scan'
changed to 'multi-scan' according to
/home/saulius/struct/CIF-dictionaries/cif_core.dic dictionary named
'cif_core.dic' version 2.4.1 from 2010-06-29.

Automatic conversion script
Id: cif_fix_values 1715 2011-07-08 13:25:40Z adriana 
;
_cod_original_sg_symbol_H-M 'P 21/c'
_cod_database_code 2224074
_cod_database_fobs_code 2224074

loop_
_symmetry_equiv_pos_as_xyz
'x, y, z'
'-x, y+1/2, -z+1/2'
'-x, -y, -z'
'x, -y-1/2, z-1/2'

loop_
_atom_site_type_symbol
_atom_site_label
_atom_site_fract_x
_atom_site_fract_y
_atom_site_fract_z
_atom_site_U_iso_or_equiv
_atom_site_adp_type
_atom_site_calc_flag
_atom_site_refinement_flags
_atom_site_occupancy
_atom_site_disorder_assembly
_atom_site_disorder_group
Zn Zn1 0.5000 0.5000 0.5000 0.02207(10) Uani d S 1 . .
S S1 0.81951(6) 0.69216(3) -0.07941(4) 0.01923(11) Uani d . 1 . .
O O1 0.4186(2) 0.54472(10) 0.28771(14) 0.0295(3) Uani d . 1 . .
O O3 0.9550(2) 0.77155(9) 0.00655(14) 0.0290(3) Uani d . 1 . .
O O2 0.95353(19) 0.61832(9) -0.10431(13) 0.0264(3) Uani d . 1 . .
O O4 0.63570(19) 0.72213(9) -0.21315(13) 0.0271(3) Uani d . 1 . .
O O1W 0.20020(19) 0.43039(9) 0.40362(13) 0.0252(2) Uani d D 1 . .
O O2W 0.3496(2) 0.62596(11) 0.53828(17) 0.0406(3) Uani d D 1 . .
C C2 0.7484(3) 0.55821(12) 0.25390(18) 0.0234(3) Uani d . 1 . .
H H2 0.8360 0.5271 0.3413 0.028 Uiso calc R 1 . .
C C1 0.5190(3) 0.56850(11) 0.21274(17) 0.0214(3) Uani d . 1 . .
N N1 0.4007(2) 0.60683(10) 0.07675(15) 0.0229(3) Uani d D 1 . .
C C5 0.4880(2) 0.64352(13) -0.01119(17) 0.0221(3) Uani d . 1 . .
H H5 0.3979 0.6715 -0.1009 0.027 Uiso calc R 1 . .
C C4 0.7072(2) 0.63937(11) 0.03179(17) 0.0201(3) Uani d . 1 . .
C C3 0.8395(3) 0.59340(11) 0.16668(18) 0.0227(3) Uani d . 1 . .
H H3 0.9891 0.5873 0.1956 0.027 Uiso calc R 1 . .
H H1 0.2625(16) 0.6084(16) 0.045(2) 0.035(6) Uiso d D 1 . .
H H11 0.158(4) 0.4218(18) 0.3125(12) 0.048(7) Uiso d D 1 . .
H H12 0.166(4) 0.3815(12) 0.438(3) 0.045(7) Uiso d D 1 . .
H H21 0.223(2) 0.6479(18) 0.509(3) 0.051(7) Uiso d D 1 . .
H H22 0.431(4) 0.6538(17) 0.6168(18) 0.049(7) Uiso d D 1 . .

loop_
_atom_site_aniso_label
_atom_site_aniso_U_11
_atom_site_aniso_U_22
_atom_site_aniso_U_33
_atom_site_aniso_U_12
_atom_site_aniso_U_13
_atom_site_aniso_U_23
Zn1 0.02021(15) 0.02605(16) 0.02093(15) -0.00103(9) 0.00973(11) 0.00145(9)
S1 0.01744(18) 0.02194(19) 0.01890(19) -0.00059(13) 0.00834(14) 0.00027(13)
O1 0.0244(6) 0.0417(7) 0.0246(6) -0.0023(5) 0.0125(5) 0.0061(5)
O3 0.0276(6) 0.0281(6) 0.0320(7) -0.0085(5) 0.0133(5) -0.0060(5)
O2 0.0222(5) 0.0329(6) 0.0252(6) 0.0046(5) 0.0111(5) -0.0021(5)
O4 0.0241(6) 0.0313(6) 0.0233(6) 0.0017(5) 0.0076(5) 0.0071(5)
O1W 0.0249(6) 0.0286(6) 0.0223(6) -0.0043(5) 0.0104(5) 0.0014(5)
O2W 0.0268(7) 0.0401(8) 0.0447(8) 0.0077(6) 0.0056(6) -0.0145(6)
C2 0.0214(7) 0.0268(8) 0.0198(7) 0.0036(6) 0.0069(6) 0.0030(6)
C1 0.0223(7) 0.0218(7) 0.0204(7) -0.0023(6) 0.0094(6) -0.0005(6)
N1 0.0151(6) 0.0316(7) 0.0216(7) -0.0009(5) 0.0074(5) 0.0019(5)
C5 0.0203(7) 0.0264(8) 0.0190(7) 0.0007(6) 0.0079(6) 0.0024(5)
C4 0.0198(7) 0.0215(7) 0.0204(7) -0.0012(6) 0.0101(6) -0.0006(5)
C3 0.0178(7) 0.0266(8) 0.0229(8) 0.0021(6) 0.0078(6) 0.0001(6)

loop_
_atom_type_symbol
_atom_type_description
_atom_type_scat_dispersion_real
_atom_type_scat_dispersion_imag
_atom_type_scat_source
C C 0.0033 0.0016 'International Tables Vol C Tables 4.2.6.8 and 6.1.1.4'
H H 0.0000 0.0000 'International Tables Vol C Tables 4.2.6.8 and 6.1.1.4'
N N 0.0061 0.0033 'International Tables Vol C Tables 4.2.6.8 and 6.1.1.4'
O O 0.0106 0.0060 'International Tables Vol C Tables 4.2.6.8 and 6.1.1.4'
S S 0.1246 0.1234 'International Tables Vol C Tables 4.2.6.8 and 6.1.1.4'
Zn Zn 0.2839 1.4301 'International Tables Vol C Tables 4.2.6.8 and 6.1.1.4'

loop_
_geom_angle_atom_site_label_1
_geom_angle_atom_site_label_2
_geom_angle_atom_site_label_3
_geom_angle_site_symmetry_1
_geom_angle_site_symmetry_3
_geom_angle
_geom_angle_publ_flag
O1 Zn1 O1 3_666 . 180.0 ?
O1 Zn1 O1W 3_666 3_666 83.37(5) ?
O1 Zn1 O1W . 3_666 96.63(5) ?
O1 Zn1 O1W 3_666 . 96.63(5) ?
O1 Zn1 O1W . . 83.37(5) ?
O1W Zn1 O1W 3_666 . 180.00(6) ?
O1 Zn1 O2W 3_666 . 90.07(6) ?
O1 Zn1 O2W . . 89.93(6) ?
O1W Zn1 O2W 3_666 . 88.66(5) ?
O1W Zn1 O2W . . 91.34(5) ?
O1 Zn1 O2W 3_666 3_666 89.93(6) ?
O1 Zn1 O2W . 3_666 90.07(6) ?
O1W Zn1 O2W 3_666 3_666 91.34(5) ?
O1W Zn1 O2W . 3_666 88.66(5) ?
O2W Zn1 O2W . 3_666 180.0 ?
O4 S1 O3 . . 113.63(8) ?
O4 S1 O2 . . 113.28(7) ?
O3 S1 O2 . . 110.91(7) ?
O4 S1 C4 . . 106.01(7) ?
O3 S1 C4 . . 106.05(7) ?
O2 S1 C4 . . 106.28(7) ?
C1 O1 Zn1 . . 136.67(11) ?
Zn1 O1W H11 . . 112.6(17) ?
Zn1 O1W H12 . . 125.1(18) ?
H11 O1W H12 . . 108(2) ?
Zn1 O2W H21 . . 137.0(19) ?
Zn1 O2W H22 . . 112.2(18) ?
H21 O2W H22 . . 109(3) ?
C3 C2 C1 . . 120.81(15) ?
C3 C2 H2 . . 119.6 ?
C1 C2 H2 . . 119.6 ?
O1 C1 N1 . . 117.88(14) ?
O1 C1 C2 . . 126.76(15) ?
N1 C1 C2 . . 115.35(14) ?
C5 N1 C1 . . 124.58(13) ?
C5 N1 H1 . . 117.5(16) ?
C1 N1 H1 . . 118.0(16) ?
N1 C5 C4 . . 119.93(14) ?
N1 C5 H5 . . 120.0 ?
C4 C5 H5 . . 120.0 ?
C5 C4 C3 . . 118.76(14) ?
C5 C4 S1 . . 119.40(12) ?
C3 C4 S1 . . 121.84(12) ?
C2 C3 C4 . . 120.17(14) ?
C2 C3 H3 . . 119.9 ?
C4 C3 H3 . . 119.9 ?

loop_
_geom_bond_atom_site_label_1
_geom_bond_atom_site_label_2
_geom_bond_site_symmetry_2
_geom_bond_distance
_geom_bond_publ_flag
Zn1 O1 3_666 2.0560(12) ?
Zn1 O1 . 2.0560(12) ?
Zn1 O1W 3_666 2.0788(12) ?
Zn1 O1W . 2.0788(12) ?
Zn1 O2W . 2.1487(14) ?
Zn1 O2W 3_666 2.1487(14) ?
S1 O4 . 1.4477(12) ?
S1 O3 . 1.4626(12) ?
S1 O2 . 1.4643(12) ?
S1 C4 . 1.7588(15) ?
O1 C1 . 1.2553(19) ?
O1W H11 . 0.841(10) ?
O1W H12 . 0.841(10) ?
O2W H21 . 0.833(10) ?
O2W H22 . 0.838(10) ?
C2 C3 . 1.360(2) ?
C2 C1 . 1.434(2) ?
C2 H2 . 0.9300 ?
C1 N1 . 1.362(2) ?
N1 C5 . 1.356(2) ?
N1 H1 . 0.850(10) ?
C5 C4 . 1.358(2) ?
C5 H5 . 0.9300 ?
C4 C3 . 1.418(2) ?
C3 H3 . 0.9300 ?

loop_
_geom_hbond_atom_site_label_D
_geom_hbond_atom_site_label_H
_geom_hbond_atom_site_label_A
_geom_hbond_site_symmetry_A
_geom_hbond_distance_DH
_geom_hbond_distance_HA
_geom_hbond_distance_DA
_geom_hbond_angle_DHA
_geom_hbond_publ_flag
N1 H1 O2 1_455 0.850(10) 1.990(10) 2.790(2) 157(2) yes
O1w H11 O2 3_665 0.840(10) 1.980(10) 2.809(2) 171(2) yes
O1w H12 O3 2_645 0.840(10) 1.930(10) 2.767(2) 172(3) yes
O2w H21 O3 4_476 0.830(10) 2.130(10) 2.926(2) 160(3) yes
O2w H22 O4 1_556 0.840(10) 1.930(10) 2.765(2) 174(3) yes

loop_
_geom_torsion_atom_site_label_1
_geom_torsion_atom_site_label_2
_geom_torsion_atom_site_label_3
_geom_torsion_atom_site_label_4
_geom_torsion_site_symmetry_1
_geom_torsion_site_symmetry_2
_geom_torsion_site_symmetry_3
_geom_torsion_site_symmetry_4
_geom_torsion
_geom_torsion_publ_flag
O1W Zn1 O1 C1 3_666 . . . 28.28(18) ?
O1W Zn1 O1 C1 . . . . -151.72(18) ?
O2W Zn1 O1 C1 . . . . 116.92(17) ?
O2W Zn1 O1 C1 3_666 . . . -63.08(17) ?
Zn1 O1 C1 N1 . . . . -171.26(12) ?
Zn1 O1 C1 C2 . . . . 9.9(3) ?
C3 C2 C1 O1 . . . . -175.15(17) ?
C3 C2 C1 N1 . . . . 6.0(2) ?
O1 C1 N1 C5 . . . . 173.90(16) ?
C2 C1 N1 C5 . . . . -7.1(2) ?
C1 N1 C5 C4 . . . . 3.2(3) ?
N1 C5 C4 C3 . . . . 2.1(2) ?
N1 C5 C4 S1 . . . . -177.08(12) ?
O4 S1 C4 C5 . . . . -6.85(15) ?
O3 S1 C4 C5 . . . . 114.25(14) ?
O2 S1 C4 C5 . . . . -127.66(13) ?
O4 S1 C4 C3 . . . . 173.98(13) ?
O3 S1 C4 C3 . . . . -64.92(15) ?
O2 S1 C4 C3 . . . . 53.17(15) ?
C1 C2 C3 C4 . . . . -1.2(2) ?
C5 C4 C3 C2 . . . . -3.0(2) ?
S1 C4 C3 C2 . . . . 176.21(13) ?
